data_9009339
loop_
_publ_author_name
'Basso, R.'
'Palenzona, A.'
'Zefiro, L.'

_publ_section_title
;Gamagarite: new occurrence and crystal structure refinement Locality: a
 manganese ore deposit at Molinello mine, Val Graveglia, Eastern Liguria,
 Italy
;
_journal_name_full 'Neues Jahrbuch fur Mineralogie, Monatshefte'
_journal_page_first 295
_journal_page_last 304
_journal_volume 1987
_journal_year 1987
_chemical_compound_source 'a manganese ore deposit at Molinello mine, Val Graveglia, Eastern Liguria, Italy'
_chemical_formula_sum 'As0.18 Ba1.8 Fe0.56 H Mn0.44 O9 Sr0.2 V1.82'
_chemical_name_mineral Gamagarite
_space_group_IT_number 11
_symmetry_space_group_name_Hall '-P 2yb'
_symmetry_space_group_name_H-M 'P 1 21/m 1'
_cell_angle_alpha 90
_cell_angle_beta 112.88
_cell_angle_gamma 90
_cell_length_a 9.121
_cell_length_b 6.142
_cell_length_c 7.838
_cell_formula_units_Z 2
_cell_volume 404.547
_database_code_amcsd 0014817
_exptl_crystal_density_diffrn 4.691
_cod_original_formula_sum '(Ba1.8 Sr.2) (Fe.56 Mn.44) (V1.82 As.18) O9 H'
_cod_database_code 9009339

loop_
_space_group_symop_operation_xyz
x,y,z
x,1/2-y,z
-x,1/2+y,-z
-x,-y,-z

loop_
_atom_site_label
_atom_site_fract_x
_atom_site_fract_y
_atom_site_fract_z
_atom_site_occupancy
_atom_site_U_iso_or_equiv
Ba1 0.40910 0.75000 0.31980 0.90000 0.00849
Sr1 0.40910 0.75000 0.31980 0.10000 0.00849
Ba2 0.24350 0.75000 0.73590 0.90000 0.01241
Sr2 0.24350 0.75000 0.73590 0.10000 0.01241
Fe 0.00000 0.00000 0.00000 0.56000 0.00659
Mn 0.00000 0.00000 0.00000 0.44000 0.00659
V1 0.82650 0.75000 0.55850 0.91000 0.00659
As1 0.82650 0.75000 0.55850 0.09000 0.00659
V2 0.66540 0.75000 0.95350 0.91000 0.00570
As2 0.66540 0.75000 0.95350 0.09000 0.00570
O1 0.70510 0.96940 0.49750 1.00000 0.01722
O2 0.94600 0.75000 0.44460 1.00000 0.03977
O3 0.95390 0.75000 0.80720 1.00000 0.01963
O4 0.53770 0.75000 0.72740 1.00000 0.03863
O5 0.21780 0.01620 0.00540 1.00000 0.01355
O6 0.55450 0.75000 0.07680 1.00000 0.02191
O7 0.06700 0.75000 0.17490 1.00000 0.01178
H 0.99500 0.75000 0.24500 1.00000 ?

loop_
_cod_related_entry_id
_cod_related_entry_database
_cod_related_entry_code
1 AMCSD 0014817
